data_7129190
loop_
_publ_author_name
'Mandal, Swadhin K.'
'Chakraborty, Soumi'
'Das, Arpan'

_publ_section_title
;
 Redox-active Ligand Based Mn(I)-Catalyst for Hydrosilylative Ester
 Reduction
;
_journal_name_full 'Chemical Communications'
_journal_paper_doi 10.1039/D1CC05614J
_journal_year 2021
_chemical_formula_moiety 'B F4, C22 H14 Mn N2 O4'
_chemical_formula_sum 'C22 H14 B F4 Mn N2 O4'
_chemical_formula_weight 512.10
_space_group_crystal_system monoclinic
_space_group_IT_number 14
_space_group_name_Hall '-P 2ybc'
_space_group_name_H-M_alt 'P 1 21/c 1'
_atom_sites_solution_hydrogens geom
_atom_sites_solution_primary iterative
_audit_creation_date 2021-07-16
_audit_creation_method
;
Olex2 1.3
(compiled 2020.11.12 svn.r5f609507 for OlexSys, GUI svn.r6272)
;
_audit_update_record
;
2021-08-05 deposited with the CCDC.	2021-11-03 downloaded from the CCDC.
;
_cell_angle_alpha 90
_cell_angle_beta 102.311(5)
_cell_angle_gamma 90
_cell_formula_units_Z 4
_cell_length_a 10.7249(7)
_cell_length_b 14.4773(7)
_cell_length_c 13.6836(6)
_cell_measurement_reflns_used 7163
_cell_measurement_temperature 100.00(10)
_cell_measurement_theta_max 65.9650
_cell_measurement_theta_min 4.1810
_cell_volume 2075.8(2)
_computing_cell_refinement 'CrysAlisPro 1.171.38.46 (Rigaku OD, 2015)'
_computing_data_collection 'CrysAlisPro 1.171.38.46 (Rigaku OD, 2015)'
_computing_data_reduction 'CrysAlisPro 1.171.38.46 (Rigaku OD, 2015)'
_computing_molecular_graphics 'Olex2 1.3 (Dolomanov et al., 2009)'
_computing_publication_material 'Olex2 1.3 (Dolomanov et al., 2009)'
_computing_structure_refinement 'SHELXL 2018/3 (Sheldrick, 2015)'
_computing_structure_solution 'olex2.solve 1.3 (Bourhis et al., 2015)'
_diffrn_ambient_environment N~2~
_diffrn_ambient_temperature 100.00(10)
_diffrn_detector 'CCD plate'
_diffrn_detector_area_resol_mean 7.9580
_diffrn_detector_type Eos
_diffrn_measured_fraction_theta_full 0.972
_diffrn_measured_fraction_theta_max 0.972
_diffrn_measurement_details
;
List of Runs (angles in degrees, time in seconds):

  # Type    Start    End  Width  t~exp~   \w     \q     \k     \f   Frames
#--------------------------------------------------------------------------
  1  \w    -14.00 100.00   1.00    1.00    --   24.33  57.00-180.00  114
  2  \w     55.00 119.00   1.00    1.00    --   24.33-178.00 150.00   64
  3  \w     57.00 119.00   1.00    1.00    --   24.33 178.00 -60.00   62
  4  \w    -14.00 100.00   1.00    1.00    --   24.33  57.00 -60.00  114
  5  \w     79.00 149.00   1.00    3.00    --   66.17 151.00 -85.00   70
  6  \w    -10.00 103.00   1.00    3.00    --   66.17 -61.00-120.00  113
  7  \w    -13.00 114.00   1.00    3.00    --   66.17 -45.00-150.00  127
  8  \w    100.00 152.00   1.00    3.00    --   66.17 111.00 -30.00   52
  9  \w     57.00 150.00   1.00    3.00    --   66.17 178.00-180.00   93
 10  \w     19.00 146.00   1.00    3.00    --   66.17  45.00 -60.00  127
 11  \w     65.00 178.00   1.00    3.00    --  108.00  77.00 -60.00  113
 12  \w     23.00 151.00   1.00    3.00    --  108.00 -77.00-180.00  128
 13  \w     86.00 178.00   1.00    3.00    --  108.00 138.00  60.00   92
 14  \w     71.00 178.00   1.00    3.00    --  108.00  65.00 -30.00  107
 15  \w     21.00 113.00   1.00    3.00    --  108.00-104.00  90.00   92
 16  \w    101.00 178.00   1.00    3.00    --  108.00 104.00-180.00   77
 17  \w     58.00 178.00   1.00    3.00    --  108.00  43.00 -90.00  120
 18  \w    101.00 178.00   1.00    3.00    --  108.00 104.00 120.00   77
 19  \w     71.00 178.00   1.00    3.00    --  108.00  65.00-120.00  107
 20  \w     21.00 113.00   1.00    3.00    --  108.00-104.00-180.00   92
 21  \w     26.00 120.00   1.00    3.00    --  108.00-122.00  31.00   94
 22  \w     23.00 151.00   1.00    3.00    --  108.00 -77.00  30.00  128
 23  \w     86.00 178.00   1.00    3.00    --  108.00 138.00  90.00   92
 24  \w     86.00 178.00   1.00    3.00    --  108.00 138.00 150.00   92
 25  \w     31.00 147.00   1.00    3.00    --  108.00 -54.00 150.00  116
 26  \w    -57.00  80.00   1.00    1.00    --   24.33 -38.00-150.00  137
 27  \w    -14.00 100.00   1.00    1.00    --   24.33  57.00  60.00  114
 28  \w    -52.00  62.00   1.00    1.00    --   24.33 -57.00  60.00  114
 29  \w     19.00 146.00   1.00    3.00    --   66.17  45.00  90.00  127
 30  \w     22.00  49.00   1.00    3.00    --   66.17  78.00  -0.49   27
 31  \w     23.00 151.00   1.00    3.00    --   66.17  77.00-150.00  128
 32  \w     19.00 146.00   1.00    3.00    --   66.17  45.00-180.00  127
;
_diffrn_measurement_device 'four-circle diffractometer'
_diffrn_measurement_device_type 'SuperNova, Dual, Cu at zero, Eos'
_diffrn_measurement_method '\w scans'
_diffrn_orient_matrix_type 'CrysAlisPro convention (1999,Acta A55,543-557)'
_diffrn_orient_matrix_UB_11 -0.1376022000
_diffrn_orient_matrix_UB_12 0.0356878000
_diffrn_orient_matrix_UB_13 -0.0100933000
_diffrn_orient_matrix_UB_21 0.0470416000
_diffrn_orient_matrix_UB_22 0.0996420000
_diffrn_orient_matrix_UB_23 -0.0077308000
_diffrn_orient_matrix_UB_31 -0.0226723000
_diffrn_orient_matrix_UB_32 -0.0100083000
_diffrn_orient_matrix_UB_33 -0.1145277000
_diffrn_radiation_monochromator mirror
_diffrn_radiation_probe x-ray
_diffrn_radiation_type 'Cu K\a'
_diffrn_radiation_wavelength 1.54184
_diffrn_reflns_av_R_equivalents 0.0404
_diffrn_reflns_av_unetI/netI 0.0306
_diffrn_reflns_Laue_measured_fraction_full 0.972
_diffrn_reflns_Laue_measured_fraction_max 0.972
_diffrn_reflns_limit_h_max 12
_diffrn_reflns_limit_h_min -12
_diffrn_reflns_limit_k_max 17
_diffrn_reflns_limit_k_min -16
_diffrn_reflns_limit_l_max 12
_diffrn_reflns_limit_l_min -16
_diffrn_reflns_number 16033
_diffrn_reflns_point_group_measured_fraction_full 0.972
_diffrn_reflns_point_group_measured_fraction_max 0.972
_diffrn_reflns_theta_full 67.280
_diffrn_reflns_theta_max 67.280
_diffrn_reflns_theta_min 4.219
_diffrn_source 'micro-focus sealed X-ray tube'
_diffrn_source_type 'SuperNova (Cu) X-ray Source'
_exptl_absorpt_coefficient_mu 5.816
_exptl_absorpt_correction_T_max 1.00000
_exptl_absorpt_correction_T_min 0.34400
_exptl_absorpt_correction_type multi-scan
_exptl_absorpt_process_details
;
CrysAlisPro 1.171.38.46 (Rigaku Oxford Diffraction, 2015)
Empirical absorption correction using spherical harmonics,
 implemented in SCALE3 ABSPACK scaling algorithm.
;
_exptl_crystal_colour 'clear dark red'
_exptl_crystal_colour_lustre clear
_exptl_crystal_colour_modifier dark
_exptl_crystal_colour_primary red
_exptl_crystal_density_diffrn 1.639
_exptl_crystal_description plate
_exptl_crystal_F_000 1032
_exptl_crystal_size_max 0.2
_exptl_crystal_size_mid 0.15
_exptl_crystal_size_min 0.1
_refine_diff_density_max 0.906
_refine_diff_density_min -0.394
_refine_diff_density_rms 0.067
_refine_ls_extinction_method none
_refine_ls_goodness_of_fit_ref 1.069
_refine_ls_hydrogen_treatment constr
_refine_ls_matrix_type full
_refine_ls_number_parameters 307
_refine_ls_number_reflns 3630
_refine_ls_number_restraints 0
_refine_ls_restrained_S_all 1.069
_refine_ls_R_factor_all 0.0469
_refine_ls_R_factor_gt 0.0402
_refine_ls_shift/su_max 0.001
_refine_ls_shift/su_mean 0.000
_refine_ls_structure_factor_coef Fsqd
_refine_ls_weighting_details 'w=1/[\s^2^(Fo^2^)+(0.0632P)^2^+1.3787P] where P=(Fo^2^+2Fc^2^)/3'
_refine_ls_weighting_scheme calc
_refine_ls_wR_factor_gt 0.1070
_refine_ls_wR_factor_ref 0.1124
_reflns_Friedel_coverage 0.000
_reflns_number_gt 3209
_reflns_number_total 3630
_reflns_threshold_expression 'I > 2\s(I)'
_cod_data_source_file d1cc05614j2.cif
_cod_data_source_block sou_mnagbf4
_cod_database_code 7129190
_shelx_shelxl_version_number 2018/3
_chemical_oxdiff_formula 'C H N O Mn B F'
_shelx_space_group_comment
;
The symmetry employed for this shelxl refinement is uniquely defined
by the following loop, which should always be used as a source of
symmetry information in preference to the above space-group names.
They are only intended as comments.
;
_shelx_estimated_absorpt_t_max 0.594
_shelx_estimated_absorpt_t_min 0.389
_reflns_odcompleteness_completeness 97.76
_reflns_odcompleteness_iscentric 1
_reflns_odcompleteness_theta 66.97
_olex2_refinement_description
;
1. Fixed Uiso
 At 1.2 times of:
  All C(H) groups, All C(H,H) groups, All N(H) groups
2.a Ternary CH refined with riding coordinates:
 N1(H1)
2.b Secondary CH2 refined with riding coordinates:
 C14(H14A,H14B)
2.c Aromatic/amide H refined with riding coordinates:
 C2(H2), C3(H3), C5(H5), C6(H6), C7(H7), C9(H9), C10(H10), C16(H16), C17(H17),
 C18(H18), C19(H19)
;
_olex2_date_sample_data_collection 2020-02-07
_olex2_submission_special_instructions 'No special instructions were received'
_oxdiff_exptl_absorpt_empirical_details
;
Empirical correction (ABSPACK) includes:
- Absorption correction using spherical harmonics
- Frame scaling
;
_oxdiff_exptl_absorpt_empirical_full_max 2.655
_oxdiff_exptl_absorpt_empirical_full_min 0.540

loop_
_space_group_symop_operation_xyz
'x, y, z'
'-x, y+1/2, -z+1/2'
'-x, -y, -z'
'x, -y-1/2, z-1/2'

loop_
_atom_site_label
_atom_site_type_symbol
_atom_site_fract_x
_atom_site_fract_y
_atom_site_fract_z
_atom_site_U_iso_or_equiv
_atom_site_adp_type
_atom_site_occupancy
_atom_site_site_symmetry_order
_atom_site_calc_flag
_atom_site_refinement_flags_posn
_atom_site_refinement_flags_adp
_atom_site_refinement_flags_occupancy
_atom_site_disorder_assembly
_atom_site_disorder_group
B1 B 0.1141(3) 0.2326(2) 0.2794(2) 0.0299(7) Uani 1 1 d . . . . .
F1 F -0.01820(16) 0.22904(12) 0.26976(12) 0.0356(4) Uani 1 1 d . . . . .
F2 F 0.1340(2) 0.24291(12) 0.18207(14) 0.0458(5) Uani 1 1 d . . . . .
F3 F 0.1688(2) 0.15292(14) 0.32032(18) 0.0591(6) Uani 1 1 d . . . . .
F4 F 0.1601(2) 0.30969(14) 0.33492(15) 0.0532(5) Uani 1 1 d . . . . .
C1 C 0.5901(3) 0.27067(18) 0.44911(18) 0.0228(5) Uani 1 1 d . . . . .
Mn1 Mn 0.72627(4) 0.14321(3) 0.60754(3) 0.02100(14) Uani 1 1 d . . . . .
N1 N 0.8525(2) 0.23328(14) 0.55967(15) 0.0210(5) Uani 1 1 d . . . . .
H1 H 0.928790 0.236994 0.613681 0.025 Uiso 1 1 calc R U . . .
O1 O 0.60194(17) 0.19068(12) 0.48592(13) 0.0231(4) Uani 1 1 d . . . . .
C2 C 0.4742(3) 0.2926(2) 0.37775(19) 0.0270(6) Uani 1 1 d . . . . .
H2 H 0.417457 0.245654 0.352146 0.032 Uiso 1 1 calc R U . . .
N2 N 0.7876(2) 0.05782(14) 0.50888(15) 0.0221(5) Uani 1 1 d . . . . .
O2 O 0.67071(19) 0.27919(14) 0.75337(14) 0.0308(4) Uani 1 1 d . . . . .
C3 C 0.4472(3) 0.3803(2) 0.3478(2) 0.0287(6) Uani 1 1 d . . . . .
H3 H 0.370562 0.392771 0.303352 0.034 Uiso 1 1 calc R U . . .
O3 O 0.5229(2) 0.01635(15) 0.64069(15) 0.0377(5) Uani 1 1 d . . . . .
C4 C 0.5336(3) 0.45527(19) 0.38252(19) 0.0260(6) Uani 1 1 d . . . . .
O4 O 0.8965(2) 0.05784(15) 0.78216(15) 0.0366(5) Uani 1 1 d . . . . .
C5 C 0.5044(3) 0.5452(2) 0.3515(2) 0.0314(6) Uani 1 1 d . . . . .
H5 H 0.426973 0.557773 0.308096 0.038 Uiso 1 1 calc R U . . .
C6 C 0.5893(3) 0.6174(2) 0.3844(2) 0.0334(7) Uani 1 1 d . . . . .
H6 H 0.568431 0.677312 0.362198 0.040 Uiso 1 1 calc R U . . .
C7 C 0.7030(3) 0.60048(19) 0.4490(2) 0.0305(6) Uani 1 1 d . . . . .
H7 H 0.758527 0.649108 0.471176 0.037 Uiso 1 1 calc R U . . .
C8 C 0.7371(3) 0.50942(18) 0.48244(19) 0.0259(6) Uani 1 1 d . . . . .
C9 C 0.8539(3) 0.48941(19) 0.54769(19) 0.0274(6) Uani 1 1 d . . . . .
H9 H 0.908630 0.537533 0.573230 0.033 Uiso 1 1 calc R U . . .
C10 C 0.8887(3) 0.40020(19) 0.57446(19) 0.0258(6) Uani 1 1 d . . . . .
H10 H 0.967601 0.388241 0.616065 0.031 Uiso 1 1 calc R U . . .
C11 C 0.8058(2) 0.32726(18) 0.53930(18) 0.0215(5) Uani 1 1 d . . . . .
C12 C 0.6847(3) 0.34349(18) 0.47978(18) 0.0221(5) Uani 1 1 d . . . . .
C13 C 0.6511(3) 0.43611(18) 0.44832(18) 0.0239(6) Uani 1 1 d . . . . .
C14 C 0.8945(3) 0.19577(18) 0.46949(19) 0.0237(6) Uani 1 1 d . . . . .
H14A H 0.854281 0.231106 0.411006 0.028 Uiso 1 1 calc R U . . .
H14B H 0.986142 0.203155 0.478510 0.028 Uiso 1 1 calc R U . . .
C15 C 0.8611(2) 0.09594(18) 0.45206(19) 0.0223(5) Uani 1 1 d . . . . .
C16 C 0.9027(3) 0.04698(19) 0.3780(2) 0.0256(6) Uani 1 1 d . . . . .
H16 H 0.954253 0.074946 0.339875 0.031 Uiso 1 1 calc R U . . .
C17 C 0.8660(3) -0.04425(19) 0.3619(2) 0.0280(6) Uani 1 1 d . . . . .
H17 H 0.890886 -0.078292 0.311713 0.034 Uiso 1 1 calc R U . . .
C18 C 0.7917(3) -0.08423(19) 0.4217(2) 0.0281(6) Uani 1 1 d . . . . .
H18 H 0.766904 -0.145726 0.412591 0.034 Uiso 1 1 calc R U . . .
C19 C 0.7552(3) -0.03235(18) 0.4942(2) 0.0260(6) Uani 1 1 d . . . . .
H19 H 0.706568 -0.059885 0.534864 0.031 Uiso 1 1 calc R U . . .
C20 C 0.8341(3) 0.09169(18) 0.7130(2) 0.0261(6) Uani 1 1 d . . . . .
C21 C 0.6025(3) 0.0655(2) 0.62943(19) 0.0267(6) Uani 1 1 d . . . . .
C22 C 0.6879(2) 0.22734(19) 0.69416(19) 0.0242(6) Uani 1 1 d . . . . .

loop_
_atom_site_aniso_label
_atom_site_aniso_U_11
_atom_site_aniso_U_22
_atom_site_aniso_U_33
_atom_site_aniso_U_23
_atom_site_aniso_U_13
_atom_site_aniso_U_12
B1 0.0373(17) 0.0243(16) 0.0258(16) 0.0029(13) 0.0017(13) -0.0041(14)
F1 0.0367(9) 0.0393(10) 0.0282(9) -0.0013(7) 0.0012(7) 0.0006(8)
F2 0.0647(13) 0.0360(10) 0.0431(11) 0.0072(8) 0.0256(9) -0.0017(9)
F3 0.0535(13) 0.0478(12) 0.0736(16) 0.0346(11) 0.0084(11) 0.0127(10)
F4 0.0561(12) 0.0509(12) 0.0463(11) -0.0121(10) -0.0034(9) -0.0141(10)
C1 0.0295(13) 0.0256(14) 0.0142(12) -0.0028(10) 0.0066(10) 0.0038(11)
Mn1 0.0262(2) 0.0223(2) 0.0141(2) 0.00060(16) 0.00341(16) 0.00120(17)
N1 0.0254(11) 0.0209(11) 0.0149(10) -0.0009(8) 0.0001(8) 0.0030(9)
O1 0.0274(9) 0.0223(10) 0.0186(9) 0.0006(7) 0.0026(7) 0.0014(7)
C2 0.0288(14) 0.0310(15) 0.0199(13) -0.0016(11) 0.0021(11) 0.0012(12)
N2 0.0268(11) 0.0209(11) 0.0172(10) 0.0000(8) 0.0019(8) 0.0001(9)
O2 0.0395(11) 0.0321(11) 0.0211(10) -0.0011(9) 0.0070(8) 0.0042(9)
C3 0.0303(14) 0.0350(16) 0.0189(13) 0.0019(11) 0.0009(11) 0.0083(12)
O3 0.0373(12) 0.0452(13) 0.0319(11) -0.0003(10) 0.0106(9) -0.0102(10)
C4 0.0321(14) 0.0281(14) 0.0181(12) 0.0018(11) 0.0062(11) 0.0083(12)
O4 0.0406(12) 0.0383(12) 0.0274(11) 0.0115(9) -0.0010(9) 0.0022(9)
C5 0.0387(16) 0.0320(16) 0.0226(14) 0.0038(12) 0.0040(12) 0.0124(13)
C6 0.0489(18) 0.0238(14) 0.0274(15) 0.0047(12) 0.0077(13) 0.0096(13)
C7 0.0439(17) 0.0222(14) 0.0261(14) -0.0004(11) 0.0090(12) 0.0016(12)
C8 0.0376(15) 0.0229(14) 0.0182(12) -0.0002(10) 0.0079(11) 0.0031(12)
C9 0.0357(15) 0.0252(14) 0.0208(13) -0.0019(11) 0.0048(11) -0.0012(12)
C10 0.0305(14) 0.0261(14) 0.0194(13) -0.0019(11) 0.0026(10) 0.0008(12)
C11 0.0294(14) 0.0205(13) 0.0147(12) 0.0004(10) 0.0053(10) 0.0025(11)
C12 0.0289(14) 0.0244(14) 0.0134(12) -0.0016(10) 0.0056(10) 0.0034(11)
C13 0.0337(15) 0.0241(14) 0.0153(12) 0.0009(10) 0.0081(11) 0.0053(11)
C14 0.0293(14) 0.0212(13) 0.0219(13) -0.0002(10) 0.0082(11) 0.0009(11)
C15 0.0255(13) 0.0208(13) 0.0189(12) 0.0009(10) 0.0007(10) 0.0024(11)
C16 0.0309(14) 0.0249(14) 0.0219(13) -0.0004(11) 0.0076(11) 0.0017(11)
C17 0.0335(15) 0.0254(14) 0.0246(14) -0.0049(11) 0.0046(11) 0.0030(12)
C18 0.0320(14) 0.0199(13) 0.0310(15) -0.0017(11) 0.0037(12) 0.0001(11)
C19 0.0300(14) 0.0230(13) 0.0249(13) 0.0031(11) 0.0058(11) 0.0005(11)
C20 0.0309(14) 0.0234(14) 0.0255(14) 0.0006(11) 0.0090(12) -0.0011(11)
C21 0.0312(14) 0.0315(15) 0.0166(13) 0.0003(11) 0.0034(11) 0.0016(12)
C22 0.0262(13) 0.0277(14) 0.0175(13) 0.0046(11) 0.0020(10) 0.0023(11)

loop_
_atom_type_symbol
_atom_type_description
_atom_type_scat_dispersion_real
_atom_type_scat_dispersion_imag
_atom_type_scat_source
C C 0.0181 0.0091 'International Tables Vol C Tables 4.2.6.8 and 6.1.1.4'
H H 0.0000 0.0000 'International Tables Vol C Tables 4.2.6.8 and 6.1.1.4'
B B 0.0090 0.0039 'International Tables Vol C Tables 4.2.6.8 and 6.1.1.4'
F F 0.0727 0.0534 'International Tables Vol C Tables 4.2.6.8 and 6.1.1.4'
Mn Mn -0.5299 2.8052 'International Tables Vol C Tables 4.2.6.8 and 6.1.1.4'
N N 0.0311 0.0180 'International Tables Vol C Tables 4.2.6.8 and 6.1.1.4'
O O 0.0492 0.0322 'International Tables Vol C Tables 4.2.6.8 and 6.1.1.4'

loop_
_geom_angle_atom_site_label_1
_geom_angle_atom_site_label_2
_geom_angle_atom_site_label_3
_geom_angle
_geom_angle_site_symmetry_1
_geom_angle_site_symmetry_3
_geom_angle_publ_flag
F1 B1 F2 105.7(2) . . ?
F3 B1 F1 110.4(3) . . ?
F3 B1 F2 110.0(3) . . ?
F3 B1 F4 112.8(3) . . ?
F4 B1 F1 108.5(3) . . ?
F4 B1 F2 109.1(2) . . ?
O1 C1 C2 118.2(2) . . ?
O1 C1 C12 123.0(2) . . ?
C2 C1 C12 118.7(2) . . ?
O1 Mn1 N1 83.51(8) . . ?
O1 Mn1 N2 84.85(8) . . ?
N2 Mn1 N1 81.28(8) . . ?
C20 Mn1 N1 99.27(10) . . ?
C20 Mn1 O1 175.52(10) . . ?
C20 Mn1 N2 92.09(10) . . ?
C20 Mn1 C21 88.76(12) . . ?
C20 Mn1 C22 87.19(12) . . ?
C21 Mn1 N1 171.15(10) . . ?
C21 Mn1 O1 88.25(10) . . ?
C21 Mn1 N2 94.80(11) . . ?
C22 Mn1 N1 92.20(10) . . ?
C22 Mn1 O1 96.23(9) . . ?
C22 Mn1 N2 173.25(11) . . ?
C22 Mn1 C21 91.89(12) . . ?
Mn1 N1 H1 106.9 . . ?
C11 N1 Mn1 115.12(16) . . ?
C11 N1 H1 106.9 . . ?
C11 N1 C14 109.37(19) . . ?
C14 N1 Mn1 111.14(15) . . ?
C14 N1 H1 106.9 . . ?
C1 O1 Mn1 129.49(17) . . ?
C1 C2 H2 119.6 . . ?
C3 C2 C1 120.8(3) . . ?
C3 C2 H2 119.6 . . ?
C15 N2 Mn1 116.58(17) . . ?
C15 N2 C19 118.4(2) . . ?
C19 N2 Mn1 125.01(18) . . ?
C2 C3 H3 119.0 . . ?
C2 C3 C4 121.9(3) . . ?
C4 C3 H3 119.0 . . ?
C5 C4 C3 121.3(3) . . ?
C5 C4 C13 119.5(3) . . ?
C13 C4 C3 119.1(2) . . ?
C4 C5 H5 119.5 . . ?
C4 C5 C6 121.1(3) . . ?
C6 C5 H5 119.5 . . ?
C5 C6 H6 119.8 . . ?
C7 C6 C5 120.3(3) . . ?
C7 C6 H6 119.8 . . ?
C6 C7 H7 119.7 . . ?
C6 C7 C8 120.6(3) . . ?
C8 C7 H7 119.7 . . ?
C7 C8 C13 119.0(3) . . ?
C9 C8 C7 122.0(3) . . ?
C9 C8 C13 119.0(2) . . ?
C8 C9 H9 119.4 . . ?
C10 C9 C8 121.3(3) . . ?
C10 C9 H9 119.4 . . ?
C9 C10 H10 119.9 . . ?
C9 C10 C11 120.1(3) . . ?
C11 C10 H10 119.9 . . ?
C10 C11 N1 118.2(2) . . ?
C12 C11 N1 120.5(2) . . ?
C12 C11 C10 121.1(2) . . ?
C11 C12 C1 123.2(2) . . ?
C11 C12 C13 118.5(2) . . ?
C13 C12 C1 118.3(2) . . ?
C4 C13 C8 119.5(2) . . ?
C4 C13 C12 120.7(2) . . ?
C8 C13 C12 119.8(2) . . ?
N1 C14 H14A 109.2 . . ?
N1 C14 H14B 109.2 . . ?
H14A C14 H14B 107.9 . . ?
C15 C14 N1 112.1(2) . . ?
C15 C14 H14A 109.2 . . ?
C15 C14 H14B 109.2 . . ?
N2 C15 C14 117.2(2) . . ?
N2 C15 C16 122.4(2) . . ?
C16 C15 C14 120.5(2) . . ?
C15 C16 H16 120.7 . . ?
C17 C16 C15 118.7(3) . . ?
C17 C16 H16 120.7 . . ?
C16 C17 H17 120.5 . . ?
C16 C17 C18 119.1(3) . . ?
C18 C17 H17 120.5 . . ?
C17 C18 H18 120.4 . . ?
C19 C18 C17 119.3(3) . . ?
C19 C18 H18 120.4 . . ?
N2 C19 C18 122.2(3) . . ?
N2 C19 H19 118.9 . . ?
C18 C19 H19 118.9 . . ?
O4 C20 Mn1 176.0(2) . . ?
O3 C21 Mn1 178.2(2) . . ?
O2 C22 Mn1 175.6(2) . . ?

loop_
_geom_bond_atom_site_label_1
_geom_bond_atom_site_label_2
_geom_bond_distance
_geom_bond_site_symmetry_2
_geom_bond_publ_flag
B1 F1 1.398(4) . ?
B1 F2 1.401(4) . ?
B1 F3 1.359(4) . ?
B1 F4 1.381(4) . ?
C1 O1 1.258(3) . ?
C1 C2 1.443(4) . ?
C1 C12 1.462(4) . ?
Mn1 N1 2.084(2) . ?
Mn1 O1 2.0183(18) . ?
Mn1 N2 2.040(2) . ?
Mn1 C20 1.806(3) . ?
Mn1 C21 1.813(3) . ?
Mn1 C22 1.807(3) . ?
N1 H1 0.9800 . ?
N1 C11 1.456(3) . ?
N1 C14 1.502(3) . ?
C2 H2 0.9300 . ?
C2 C3 1.346(4) . ?
N2 C15 1.339(3) . ?
N2 C19 1.355(3) . ?
O2 C22 1.148(3) . ?
C3 H3 0.9300 . ?
C3 C4 1.441(4) . ?
O3 C21 1.146(3) . ?
C4 C5 1.385(4) . ?
C4 C13 1.411(4) . ?
O4 C20 1.147(3) . ?
C5 H5 0.9300 . ?
C5 C6 1.396(4) . ?
C6 H6 0.9300 . ?
C6 C7 1.368(4) . ?
C7 H7 0.9300 . ?
C7 C8 1.417(4) . ?
C8 C9 1.405(4) . ?
C8 C13 1.418(4) . ?
C9 H9 0.9300 . ?
C9 C10 1.372(4) . ?
C10 H10 0.9300 . ?
C10 C11 1.398(4) . ?
C11 C12 1.397(4) . ?
C12 C13 1.431(4) . ?
C14 H14A 0.9700 . ?
C14 H14B 0.9700 . ?
C14 C15 1.496(4) . ?
C15 C16 1.386(4) . ?
C16 H16 0.9300 . ?
C16 C17 1.382(4) . ?
C17 H17 0.9300 . ?
C17 C18 1.384(4) . ?
C18 H18 0.9300 . ?
C18 C19 1.366(4) . ?
C19 H19 0.9300 . ?

loop_
_geom_torsion_atom_site_label_1
_geom_torsion_atom_site_label_2
_geom_torsion_atom_site_label_3
_geom_torsion_atom_site_label_4
_geom_torsion
_geom_torsion_site_symmetry_1
_geom_torsion_site_symmetry_2
_geom_torsion_site_symmetry_3
_geom_torsion_site_symmetry_4
_geom_torsion_publ_flag
C1 C2 C3 C4 2.0(4) . . . . ?
C1 C12 C13 C4 -5.2(4) . . . . ?
C1 C12 C13 C8 175.6(2) . . . . ?
Mn1 N1 C11 C10 135.8(2) . . . . ?
Mn1 N1 C11 C12 -48.9(3) . . . . ?
Mn1 N1 C14 C15 -13.5(3) . . . . ?
Mn1 N2 C15 C14 2.3(3) . . . . ?
Mn1 N2 C15 C16 -176.1(2) . . . . ?
Mn1 N2 C19 C18 175.0(2) . . . . ?
N1 C11 C12 C1 10.9(4) . . . . ?
N1 C11 C12 C13 -169.9(2) . . . . ?
N1 C14 C15 N2 7.8(3) . . . . ?
N1 C14 C15 C16 -173.9(2) . . . . ?
O1 C1 C2 C3 169.5(2) . . . . ?
O1 C1 C12 C11 11.3(4) . . . . ?
O1 C1 C12 C13 -167.9(2) . . . . ?
C2 C1 O1 Mn1 -164.33(17) . . . . ?
C2 C1 C12 C11 -172.5(2) . . . . ?
C2 C1 C12 C13 8.4(3) . . . . ?
C2 C3 C4 C5 -179.7(3) . . . . ?
C2 C3 C4 C13 1.3(4) . . . . ?
N2 C15 C16 C17 0.5(4) . . . . ?
C3 C4 C5 C6 -179.1(3) . . . . ?
C3 C4 C13 C8 179.6(2) . . . . ?
C3 C4 C13 C12 0.4(4) . . . . ?
C4 C5 C6 C7 -0.7(4) . . . . ?
C5 C4 C13 C8 0.6(4) . . . . ?
C5 C4 C13 C12 -178.6(2) . . . . ?
C5 C6 C7 C8 0.9(4) . . . . ?
C6 C7 C8 C9 179.1(3) . . . . ?
C6 C7 C8 C13 -0.3(4) . . . . ?
C7 C8 C9 C10 -175.9(3) . . . . ?
C7 C8 C13 C4 -0.4(4) . . . . ?
C7 C8 C13 C12 178.8(2) . . . . ?
C8 C9 C10 C11 -2.0(4) . . . . ?
C9 C8 C13 C4 -179.8(2) . . . . ?
C9 C8 C13 C12 -0.6(4) . . . . ?
C9 C10 C11 N1 172.8(2) . . . . ?
C9 C10 C11 C12 -2.4(4) . . . . ?
C10 C11 C12 C1 -174.0(2) . . . . ?
C10 C11 C12 C13 5.2(4) . . . . ?
C11 N1 C14 C15 -141.7(2) . . . . ?
C11 C12 C13 C4 175.6(2) . . . . ?
C11 C12 C13 C8 -3.6(4) . . . . ?
C12 C1 O1 Mn1 11.9(4) . . . . ?
C12 C1 C2 C3 -6.9(4) . . . . ?
C13 C4 C5 C6 -0.1(4) . . . . ?
C13 C8 C9 C10 3.5(4) . . . . ?
C14 N1 C11 C10 -98.2(3) . . . . ?
C14 N1 C11 C12 77.0(3) . . . . ?
C14 C15 C16 C17 -177.8(2) . . . . ?
C15 N2 C19 C18 -2.1(4) . . . . ?
C15 C16 C17 C18 -1.5(4) . . . . ?
C16 C17 C18 C19 0.8(4) . . . . ?
C17 C18 C19 N2 1.1(4) . . . . ?
C19 N2 C15 C14 179.6(2) . . . . ?
C19 N2 C15 C16 1.3(4) . . . . ?
